data_7714285
loop_
_publ_author_name
'Chen, Zeng'
'xu, qingdou'
'Liu, Xiao-Lin'
'Hu, Shengmin'
'Wu, Xintao'
'Sheng, Tianlu'

_publ_section_title
;
 Different delocalized range in mixed valence cyanidometal-bridged
 Fe-Ru-Fe complexes controlled by terminal ligand substitution
 modification
;
_journal_name_full 'Dalton Transactions'
_journal_paper_doi 10.1039/D3DT02208K
_journal_year 2023
_chemical_formula_moiety 'C88 H86 Fe2 N6 O4 P4 Ru, 4(B F4), 2(C2 H3 N)'
_chemical_formula_sum 'C92 H92 B4 F16 Fe2 N8 O4 P4 Ru'
_chemical_formula_weight 2057.62
_space_group_crystal_system triclinic
_space_group_IT_number 2
_space_group_name_Hall '-P 1'
_space_group_name_H-M_alt 'P -1'
_atom_sites_solution_hydrogens geom
_atom_sites_solution_primary dual
_audit_creation_date 2022-06-23
_audit_creation_method
;
Olex2 1.2
(compiled 2018.05.29 svn.r3508 for OlexSys, GUI svn.r5506)
;
_audit_update_record
;
2023-06-29 deposited with the CCDC.	2023-10-19 downloaded from the CCDC.
;
_cell_angle_alpha 82.436(2)
_cell_angle_beta 78.481(2)
_cell_angle_gamma 76.674(2)
_cell_formula_units_Z 2
_cell_length_a 14.2053(3)
_cell_length_b 15.3072(3)
_cell_length_c 23.6959(6)
_cell_measurement_reflns_used 9230
_cell_measurement_temperature 100(2)
_cell_measurement_theta_max 58.9540
_cell_measurement_theta_min 2.8280
_cell_volume 4892.96(19)
_computing_molecular_graphics 'Olex2 (Dolomanov et al., 2009)'
_computing_publication_material 'Olex2 (Dolomanov et al., 2009)'
_computing_structure_refinement 'ShelXL (Sheldrick, 2015)'
_computing_structure_solution 'ShelXT (Sheldrick, 2015)'
_diffrn_ambient_temperature 100.15
_diffrn_measured_fraction_theta_full 0.952
_diffrn_measured_fraction_theta_max 0.952
_diffrn_measurement_device_type 'ROD, Synergy Custom system, HyPix'
_diffrn_radiation_type GaK\a
_diffrn_radiation_wavelength 1.3405
_diffrn_reflns_av_R_equivalents 0.0606
_diffrn_reflns_av_unetI/netI 0.0685
_diffrn_reflns_Laue_measured_fraction_full 0.952
_diffrn_reflns_Laue_measured_fraction_max 0.952
_diffrn_reflns_limit_h_max 16
_diffrn_reflns_limit_h_min -16
_diffrn_reflns_limit_k_max 18
_diffrn_reflns_limit_k_min -18
_diffrn_reflns_limit_l_max 28
_diffrn_reflns_limit_l_min -27
_diffrn_reflns_number 45646
_diffrn_reflns_point_group_measured_fraction_full 0.952
_diffrn_reflns_point_group_measured_fraction_max 0.952
_diffrn_reflns_theta_full 52.931
_diffrn_reflns_theta_max 52.931
_diffrn_reflns_theta_min 2.590
_exptl_absorpt_coefficient_mu 3.320
_exptl_crystal_colour red
_exptl_crystal_colour_primary red
_exptl_crystal_density_diffrn 1.397
_exptl_crystal_description prism
_exptl_crystal_F_000 2104
_exptl_crystal_size_max 0.1
_exptl_crystal_size_mid 0.1
_exptl_crystal_size_min 0.1
_refine_diff_density_max 1.745
_refine_diff_density_min -0.929
_refine_diff_density_rms 0.113
_refine_ls_extinction_method none
_refine_ls_goodness_of_fit_ref 1.082
_refine_ls_hydrogen_treatment constr
_refine_ls_matrix_type full
_refine_ls_number_parameters 1174
_refine_ls_number_reflns 16470
_refine_ls_number_restraints 54
_refine_ls_restrained_S_all 1.108
_refine_ls_R_factor_all 0.0909
_refine_ls_R_factor_gt 0.0692
_refine_ls_shift/su_max 0.001
_refine_ls_shift/su_mean 0.000
_refine_ls_structure_factor_coef Fsqd
_refine_ls_weighting_details 'w=1/[\s^2^(Fo^2^)+(0.1130P)^2^+9.0617P] where P=(Fo^2^+2Fc^2^)/3'
_refine_ls_weighting_scheme calc
_refine_ls_wR_factor_gt 0.1848
_refine_ls_wR_factor_ref 0.2045
_reflns_Friedel_coverage 0.000
_reflns_number_gt 12514
_reflns_number_total 16470
_reflns_threshold_expression 'I > 2\s(I)'
_cod_data_source_file d3dt02208k2.cif
_cod_data_source_block a_pl
_cod_original_cell_volume 4893.0(2)
_cod_database_code 7714285
_shelx_shelxl_version_number 2017/1
_shelx_space_group_comment
;
The symmetry employed for this shelxl refinement is uniquely defined
by the following loop, which should always be used as a source of
symmetry information in preference to the above space-group names.
They are only intended as comments.
;
_shelx_estimated_absorpt_t_max 0.733
_shelx_estimated_absorpt_t_min 0.733
_olex2_refinement_description
;
1. Fixed Uiso
 At 1.2 times of:
  All C(H) groups, All C(H,H) groups
 At 1.5 times of:
  All C(H,H,H) groups
2. Restrained distances
 O2-C76
 1.43 with sigma of 0.01
 B05T-F02S
 1.38 with sigma of 0.01
 B05T-F02P
 1.38 with sigma of 0.01
 B05T-F03Q
 1.38 with sigma of 0.01
 C76-C73
 2.26 with sigma of 0.01
 C73-C76
 2.25 with sigma of 0.01
3. Uiso/Uaniso restraints and constraints
Uanis(F19) \\sim Ueq: with sigma of 0.01 and sigma for terminal atoms of 0.02
Uanis(F02P) \\sim Ueq: with sigma of 0.01 and sigma for terminal atoms of 0.02
Uanis(F03Q) \\sim Ueq: with sigma of 0.01 and sigma for terminal atoms of 0.02
Uanis(F02S) \\sim Ueq: with sigma of 0.01 and sigma for terminal atoms of 0.02
Uanis(C52) \\sim Ueq: with sigma of 0.01 and sigma for terminal atoms of 0.02
Uanis(O2) \\sim Ueq: with sigma of 0.01 and sigma for terminal atoms of 0.02
Uanis(C73) \\sim Ueq: with sigma of 0.01 and sigma for terminal atoms of 0.02
Uanis(B05T) \\sim Ueq: with sigma of 0.01 and sigma for terminal atoms of 0.02
4. Rigid body (RIGU) restrains
 C73
 with sigma for 1-2 distances of 0.001 and sigma for 1-3 distances of 0.002
5.a Secondary CH2 refined with riding coordinates:
 C8(H8A,H8B), C9(H9A,H9B), C39(H39A,H39B), C40(H40A,H40B)
5.b Aromatic/amide H refined with riding coordinates:
 C64(H64), C68(H68), C80(H80), C46(H46), C17(H17), C55(H55), C30(H30),
 C66(H66), C42(H42), C18(H18), C38(H38), C34(H34), C78(H78), C63(H63), C54(H54),
  C61(H61), C21(H21), C84(H84), C27(H27), C83(H83), C7(H7), C65(H65), C60(H60),
 C69(H69), C81(H81), C87(H87), C3(H3), C43(H43), C32(H32), C86(H86), C11(H11),
 C50(H50), C57(H57), C33(H33), C19(H19), C20(H20), C6(H6), C36(H36), C44(H44),
 C45(H45), C25(H25), C56(H56), C5(H5), C49(H49), C23(H23), C29(H29), C4(H4),
 C31(H31), C52(H52), C77(H77), C14(H14), C37(H37), C51(H51), C26(H26), C48(H48),
  C62(H62), C35(H35), C12(H12), C15(H15), C24(H24), C13(H13), C58(H58),
 C71(H71), C72(H72), C74(H74), C75(H75)
5.c Fitted hexagon refined as free rotating group:
 N4(C71,C72,C73,C74,C75)
5.d Idealised Me refined as rotating group:
 C82(H82A,H82B,H82C), C88(H88A,H88B,H88C), C70(H70A,H70B,H70C), C6AA(H6AA,H6AB,
 H6AC), C4AA(H4AA,H4AB,H4AC), C76(H76A,H76B,H76C)
;
_platon_squeeze_void_probe_radius 1.20
_olex2_submission_special_instructions 'No special instructions were received'

loop_
_space_group_symop_operation_xyz
'x, y, z'
'-x, -y, -z'

loop_
_atom_site_label
_atom_site_type_symbol
_atom_site_fract_x
_atom_site_fract_y
_atom_site_fract_z
_atom_site_U_iso_or_equiv
_atom_site_adp_type
_atom_site_occupancy
_atom_site_site_symmetry_order
_atom_site_calc_flag
_atom_site_refinement_flags_posn
_atom_site_refinement_flags_adp
_atom_site_refinement_flags_occupancy
_atom_site_disorder_assembly
_atom_site_disorder_group
Ru1 Ru -0.20469(3) 0.23428(3) 0.28306(2) 0.03017(14) Uani 1 1 d . . . . .
Fe1 Fe -0.42517(5) 0.06366(5) 0.22042(3) 0.02454(18) Uani 1 1 d . . . . .
Fe2 Fe 0.01144(5) 0.39950(5) 0.35216(4) 0.0308(2) Uani 1 1 d . . . . .
P1 P -0.37954(9) -0.06239(8) 0.27725(6) 0.0283(3) Uani 1 1 d . . . . .
P3 P -0.08647(10) 0.53248(9) 0.33443(8) 0.0408(4) Uani 1 1 d . . . . .
P2 P -0.30351(9) -0.00202(9) 0.15357(6) 0.0307(3) Uani 1 1 d . . . . .
P4 P 0.10329(11) 0.43181(10) 0.26641(8) 0.0494(4) Uani 1 1 d . . . . .
N2 N -0.1248(3) 0.3102(3) 0.30589(18) 0.0295(9) Uani 1 1 d . . . . .
O4 O -0.5407(3) 0.3037(3) 0.49569(19) 0.0533(11) Uani 1 1 d . . . . .
O3 O 0.0210(3) -0.0577(3) 0.4456(2) 0.0633(14) Uani 1 1 d . . . . .
O1 O -0.4146(3) 0.5760(3) 0.1472(2) 0.0585(12) Uani 1 1 d . . . . .
N6 N -0.3165(3) 0.2635(3) 0.35407(18) 0.0270(9) Uani 1 1 d . . . . .
N3 N -0.2772(3) 0.3470(3) 0.23619(19) 0.0366(11) Uani 1 1 d . . . . .
N5 N -0.1270(3) 0.1272(3) 0.3323(2) 0.0335(10) Uani 1 1 d . . . . .
C2 C -0.0732(3) 0.3465(3) 0.3217(2) 0.0275(11) Uani 1 1 d . . . . .
N1 N -0.2843(3) 0.1577(3) 0.25931(18) 0.0305(10) Uani 1 1 d . . . . .
C64 C 0.1698(5) 0.3598(5) 0.1599(3) 0.0561(17) Uani 1 1 d . . . . .
H64 H 0.158545 0.420362 0.143048 0.067 Uiso 1 1 calc R . . . .
C68 C -0.3454(4) 0.5042(4) 0.2271(3) 0.0393(13) Uani 1 1 d . . . . .
H68 H -0.360721 0.560482 0.243163 0.047 Uiso 1 1 calc R . . . .
C80 C 0.0244(4) 0.0592(4) 0.3660(3) 0.0457(16) Uani 1 1 d . . . . .
H80 H 0.092805 0.056280 0.362520 0.055 Uiso 1 1 calc R . . . .
C46 C -0.2537(4) 0.4811(3) 0.4033(2) 0.0304(11) Uani 1 1 d . . . . .
H46 H -0.209798 0.431639 0.419126 0.037 Uiso 1 1 calc R . . . .
C17 C -0.3205(4) -0.1109(4) 0.3854(2) 0.0362(12) Uani 1 1 d . . . . .
H17 H -0.284095 -0.165364 0.369914 0.043 Uiso 1 1 calc R . . . .
C85 C -0.4716(4) 0.2925(4) 0.4478(3) 0.0390(14) Uani 1 1 d . . . . .
C55 C 0.3993(5) 0.4278(5) 0.2487(3) 0.064(2) Uani 1 1 d . . . . .
H55 H 0.458430 0.397888 0.226435 0.077 Uiso 1 1 calc R . . . .
C30 C -0.1112(5) 0.0989(5) 0.0240(3) 0.0548(17) Uani 1 1 d . . . . .
H30 H -0.050949 0.075696 -0.000055 0.066 Uiso 1 1 calc R . . . .
C66 C -0.3449(4) 0.4159(4) 0.1513(3) 0.0466(15) Uani 1 1 d . . . . .
H66 H -0.359470 0.409260 0.114830 0.056 Uiso 1 1 calc R . . . .
C41 C -0.2173(4) 0.5408(3) 0.3592(2) 0.0309(11) Uani 1 1 d . . . . .
C42 C -0.2826(4) 0.6125(4) 0.3368(3) 0.0377(13) Uani 1 1 d . . . . .
H42 H -0.258422 0.654050 0.307109 0.045 Uiso 1 1 calc R . . . .
C18 C -0.3212(4) -0.0984(4) 0.4417(3) 0.0391(13) Uani 1 1 d . . . . .
H18 H -0.284884 -0.144089 0.464845 0.047 Uiso 1 1 calc R . . . .
C38 C -0.0137(4) 0.3278(4) 0.4352(3) 0.0404(13) Uani 1 1 d . . . . .
H38 H -0.069310 0.302148 0.450664 0.048 Uiso 1 1 calc R . . . .
C34 C -0.0055(4) 0.4150(4) 0.4407(3) 0.0473(15) Uani 1 1 d . . . . .
H34 H -0.054944 0.459076 0.460534 0.057 Uiso 1 1 calc R . . . .
C78 C -0.1226(4) 0.0099(4) 0.4098(3) 0.0486(16) Uani 1 1 d . . . . .
H78 H -0.156772 -0.027940 0.437368 0.058 Uiso 1 1 calc R . . . .
C63 C 0.2152(5) 0.2908(6) 0.1257(3) 0.065(2) Uani 1 1 d . . . . .
H63 H 0.235716 0.303968 0.085386 0.077 Uiso 1 1 calc R . . . .
C54 C 0.3102(4) 0.4077(4) 0.2441(3) 0.0497(16) Uani 1 1 d . . . . .
H54 H 0.310325 0.359101 0.222972 0.060 Uiso 1 1 calc R . . . .
C28 C -0.2438(4) 0.0741(4) 0.1008(2) 0.0343(12) Uani 1 1 d . . . . .
C61 C 0.2015(4) 0.1834(5) 0.2085(3) 0.0491(16) Uani 1 1 d . . . . .
H61 H 0.212468 0.122675 0.225043 0.059 Uiso 1 1 calc R . . . .
C67 C -0.3684(4) 0.4990(4) 0.1730(3) 0.0456(15) Uani 1 1 d . . . . .
C21 C -0.4272(3) 0.0351(3) 0.3743(2) 0.0261(10) Uani 1 1 d . . . . .
H21 H -0.463887 0.081058 0.351447 0.031 Uiso 1 1 calc R . . . .
C84 C -0.3743(4) 0.2721(3) 0.4557(2) 0.0354(12) Uani 1 1 d . . . . .
H84 H -0.358860 0.267547 0.493313 0.042 Uiso 1 1 calc R . . . .
C27 C -0.2841(6) -0.1720(5) 0.1140(3) 0.064(2) Uani 1 1 d . . . . .
H27 H -0.240324 -0.195038 0.140515 0.076 Uiso 1 1 calc R . . . .
C83 C -0.3011(4) 0.2587(3) 0.4087(2) 0.0293(11) Uani 1 1 d . . . . .
H83 H -0.235097 0.245222 0.414983 0.035 Uiso 1 1 calc R . . . .
C7 C -0.5519(4) 0.0379(4) 0.1999(2) 0.0338(12) Uani 1 1 d . . . . .
H7 H -0.555218 -0.018385 0.188488 0.041 Uiso 1 1 calc R . . . .
C79 C -0.0220(4) 0.0041(4) 0.4071(3) 0.0501(17) Uani 1 1 d . . . . .
C65 C -0.2987(4) 0.3414(4) 0.1844(2) 0.0401(14) Uani 1 1 d . . . . .
H65 H -0.281997 0.284164 0.169411 0.048 Uiso 1 1 calc R . . . .
C60 C 0.1566(4) 0.2521(4) 0.2431(3) 0.0412(14) Uani 1 1 d . . . . .
H60 H 0.136579 0.238779 0.283386 0.049 Uiso 1 1 calc R . . . .
C8 C -0.2570(4) -0.1238(4) 0.2456(3) 0.0372(13) Uani 1 1 d . . . . .
H8A H -0.214338 -0.138656 0.275389 0.045 Uiso 1 1 calc R . . . .
H8B H -0.262688 -0.181077 0.232787 0.045 Uiso 1 1 calc R . . . .
C16 C -0.3735(3) -0.0432(3) 0.3501(2) 0.0296(11) Uani 1 1 d . . . . .
C69 C -0.3014(4) 0.4292(4) 0.2563(2) 0.0371(13) Uani 1 1 d . . . . .
H69 H -0.286803 0.434576 0.292961 0.045 Uiso 1 1 calc R . . . .
C81 C -0.0299(4) 0.1187(4) 0.3297(3) 0.0417(14) Uani 1 1 d . . . . .
H81 H 0.003264 0.156161 0.301213 0.050 Uiso 1 1 calc R . . . .
C87 C -0.4114(4) 0.2834(3) 0.3478(2) 0.0310(11) Uani 1 1 d . . . . .
H87 H -0.425264 0.286660 0.309845 0.037 Uiso 1 1 calc R . . . .
C9 C -0.2102(4) -0.0675(4) 0.1943(2) 0.0342(12) Uani 1 1 d . . . . .
H9A H -0.159900 -0.107729 0.168672 0.041 Uiso 1 1 calc R . . . .
H9B H -0.177348 -0.026295 0.208294 0.041 Uiso 1 1 calc R . . . .
C3 C -0.5244(4) 0.1110(4) 0.1627(2) 0.0348(12) Uani 1 1 d . . . . .
H3 H -0.506063 0.112562 0.121860 0.042 Uiso 1 1 calc R . . . .
C43 C -0.3821(4) 0.6241(4) 0.3571(3) 0.0438(14) Uani 1 1 d . . . . .
H43 H -0.426126 0.673330 0.341211 0.053 Uiso 1 1 calc R . . . .
C32 C -0.2416(5) 0.2207(4) 0.0506(3) 0.0544(17) Uani 1 1 d . . . . .
H32 H -0.271731 0.282744 0.045534 0.065 Uiso 1 1 calc R . . . .
C86 C -0.4897(4) 0.2992(3) 0.3926(3) 0.0354(13) Uani 1 1 d . . . . .
H86 H -0.555226 0.314522 0.385350 0.043 Uiso 1 1 calc R . . . .
C11 C -0.4615(5) -0.1926(4) 0.2434(3) 0.0486(15) Uani 1 1 d . . . . .
H11 H -0.414304 -0.190893 0.208893 0.058 Uiso 1 1 calc R . . . .
C50 C -0.0578(7) 0.7628(8) 0.4261(8) 0.132(6) Uani 1 1 d . . . . .
H50 H -0.045624 0.805501 0.447982 0.158 Uiso 1 1 calc R . . . .
C57 C 0.3180(7) 0.5349(7) 0.3147(5) 0.112(4) Uani 1 1 d . . . . .
H57 H 0.319994 0.576623 0.340604 0.135 Uiso 1 1 calc R . . . .
C33 C -0.2870(4) 0.1645(4) 0.0923(3) 0.0446(14) Uani 1 1 d . . . . .
H33 H -0.348258 0.188094 0.115315 0.053 Uiso 1 1 calc R . . . .
C47 C -0.0700(4) 0.6299(4) 0.3670(5) 0.078(3) Uani 1 1 d . . . . .
C19 C -0.3743(4) -0.0199(4) 0.4651(2) 0.0361(12) Uani 1 1 d . . . . .
H19 H -0.374332 -0.011531 0.504087 0.043 Uiso 1 1 calc R . . . .
C20 C -0.4276(4) 0.0467(4) 0.4311(2) 0.0326(12) Uani 1 1 d . . . . .
H20 H -0.464490 0.100616 0.447055 0.039 Uiso 1 1 calc R . . . .
C6 C -0.5737(3) 0.0634(3) 0.2574(2) 0.0308(11) Uani 1 1 d . . . . .
H6 H -0.594261 0.027186 0.291313 0.037 Uiso 1 1 calc R . . . .
C36 C 0.1376(4) 0.3439(4) 0.3882(3) 0.0471(16) Uani 1 1 d . . . . .
H36 H 0.202244 0.331738 0.366340 0.056 Uiso 1 1 calc R . . . .
C44 C -0.4186(4) 0.5643(4) 0.4007(3) 0.0426(14) Uani 1 1 d . . . . .
H44 H -0.487309 0.571782 0.414212 0.051 Uiso 1 1 calc R . . . .
C45 C -0.3538(4) 0.4938(4) 0.4242(3) 0.0385(13) Uani 1 1 d . . . . .
H45 H -0.378053 0.453695 0.454844 0.046 Uiso 1 1 calc R . . . .
C25 C -0.3644(7) -0.1977(9) 0.0400(5) 0.108(4) Uani 1 1 d . . . . .
H25 H -0.377647 -0.238030 0.016801 0.129 Uiso 1 1 calc R . . . .
C1 C -0.3360(3) 0.1207(3) 0.2442(2) 0.0252(10) Uani 1 1 d . . . . .
C56 C 0.4031(6) 0.4896(6) 0.2846(4) 0.092(3) Uani 1 1 d . . . . .
H56 H 0.464553 0.500791 0.288390 0.111 Uiso 1 1 calc R . . . .
C82 C 0.1265(5) -0.0680(5) 0.4414(4) 0.070(2) Uani 1 1 d . . . . .
H82A H 0.160062 -0.087960 0.403491 0.106 Uiso 1 1 calc GR . . . .
H82B H 0.149190 -0.112928 0.471891 0.106 Uiso 1 1 calc GR . . . .
H82C H 0.141172 -0.010090 0.445866 0.106 Uiso 1 1 calc GR . . . .
C5 C -0.5593(3) 0.1517(3) 0.2551(2) 0.0327(12) Uani 1 1 d . . . . .
H5 H -0.568490 0.185506 0.287317 0.039 Uiso 1 1 calc R . . . .
C49 C -0.1095(7) 0.7087(5) 0.4569(5) 0.088(3) Uani 1 1 d . . . . .
H49 H -0.140912 0.715808 0.495853 0.105 Uiso 1 1 calc R . . . .
C23 C -0.3859(5) -0.0492(6) 0.0684(4) 0.081(3) Uani 1 1 d . . . . .
H23 H -0.414723 0.013338 0.064675 0.097 Uiso 1 1 calc R . . . .
C88 C -0.6422(5) 0.3299(5) 0.4886(3) 0.063(2) Uani 1 1 d . . . . .
H88A H -0.652803 0.388148 0.465522 0.095 Uiso 1 1 calc GR . . . .
H88B H -0.684433 0.335085 0.526696 0.095 Uiso 1 1 calc GR . . . .
H88C H -0.658284 0.284284 0.468919 0.095 Uiso 1 1 calc GR . . . .
C29 C -0.1541(4) 0.0412(4) 0.0662(3) 0.0485(15) Uani 1 1 d . . . . .
H29 H -0.122546 -0.020395 0.071563 0.058 Uiso 1 1 calc R . . . .
C53 C 0.2223(5) 0.4573(4) 0.2699(4) 0.071(2) Uani 1 1 d . . . . .
C4 C -0.5289(4) 0.1818(4) 0.1967(2) 0.0328(12) Uani 1 1 d . . . . .
H4 H -0.514208 0.239113 0.182739 0.039 Uiso 1 1 calc R . . . .
C31 C -0.1533(5) 0.1881(5) 0.0162(3) 0.0534(16) Uani 1 1 d . . . . .
H31 H -0.122400 0.227026 -0.012339 0.064 Uiso 1 1 calc R . . . .
C52 C -0.0222(7) 0.6925(6) 0.3386(6) 0.117(4) Uani 1 1 d . U . . .
H52 H 0.008611 0.687289 0.299406 0.140 Uiso 1 1 calc R . . . .
C77 C -0.1713(4) 0.0713(3) 0.3718(3) 0.0378(14) Uani 1 1 d . . . . .
H77 H -0.239403 0.074287 0.373688 0.045 Uiso 1 1 calc R . . . .
C14 C -0.5982(4) -0.1989(4) 0.3442(3) 0.0502(17) Uani 1 1 d . . . . .
H14 H -0.644377 -0.202591 0.379026 0.060 Uiso 1 1 calc R . . . .
C37 C 0.0742(4) 0.2845(4) 0.4030(3) 0.0395(13) Uani 1 1 d . . . . .
H37 H 0.088351 0.224234 0.392927 0.047 Uiso 1 1 calc R . . . .
C70 C -0.4401(7) 0.5707(6) 0.0923(3) 0.083(3) Uani 1 1 d . . . . .
H70A H -0.380416 0.548373 0.064946 0.124 Uiso 1 1 calc GR . . . .
H70B H -0.472099 0.630737 0.077477 0.124 Uiso 1 1 calc GR . . . .
H70C H -0.485097 0.529440 0.096966 0.124 Uiso 1 1 calc GR . . . .
C22 C -0.3264(4) -0.0808(4) 0.1090(3) 0.0438(15) Uani 1 1 d . . . . .
C51 C -0.0168(7) 0.7723(7) 0.3693(8) 0.153(7) Uani 1 1 d . . . . .
H51 H 0.011192 0.821815 0.351136 0.183 Uiso 1 1 calc R . . . .
C39 C -0.0706(6) 0.5555(5) 0.2570(4) 0.081(3) Uani 1 1 d . . . . .
H39A H -0.107630 0.519652 0.241341 0.097 Uiso 1 1 calc R . . . .
H39B H -0.097820 0.620083 0.247196 0.097 Uiso 1 1 calc R . . . .
C26 C -0.3061(8) -0.2296(6) 0.0801(4) 0.086(3) Uani 1 1 d . . . . .
H26 H -0.279674 -0.292435 0.085169 0.104 Uiso 1 1 calc R . . . .
C48 C -0.1135(6) 0.6384(5) 0.4260(5) 0.086(3) Uani 1 1 d . . . . .
H48 H -0.147451 0.593414 0.445653 0.104 Uiso 1 1 calc R . . . .
C59 C 0.1404(4) 0.3413(4) 0.2189(3) 0.0415(14) Uani 1 1 d . . . . .
C62 C 0.2310(4) 0.2028(6) 0.1493(3) 0.061(2) Uani 1 1 d . . . . .
H62 H 0.261896 0.155341 0.125392 0.073 Uiso 1 1 calc R . . . .
C35 C 0.0876(4) 0.4270(4) 0.4121(3) 0.0525(18) Uani 1 1 d . . . . .
H35 H 0.112701 0.480159 0.409130 0.063 Uiso 1 1 calc R . . . .
C12 C -0.5302(5) -0.2457(4) 0.2491(3) 0.0515(16) Uani 1 1 d . . . . .
H12 H -0.529907 -0.280613 0.218745 0.062 Uiso 1 1 calc R . . . .
C15 C -0.5305(4) -0.1450(3) 0.3386(3) 0.0417(14) Uani 1 1 d . . . . .
H15 H -0.531172 -0.110166 0.369114 0.050 Uiso 1 1 calc R . . . .
C24 C -0.4053(6) -0.1054(8) 0.0328(5) 0.106(4) Uani 1 1 d . . . . .
H24 H -0.445253 -0.081906 0.004260 0.128 Uiso 1 1 calc R . . . .
C40 C 0.0379(6) 0.5326(6) 0.2289(4) 0.106(4) Uani 1 1 d . . . . .
H40A H 0.068691 0.583986 0.229904 0.127 Uiso 1 1 calc R . . . .
H40B H 0.043059 0.522322 0.187854 0.127 Uiso 1 1 calc R . . . .
C13 C -0.5988(5) -0.2479(4) 0.2988(4) 0.0565(19) Uani 1 1 d . . . . .
H13 H -0.647096 -0.283086 0.302223 0.068 Uiso 1 1 calc R . . . .
C58 C 0.2279(6) 0.5205(6) 0.3078(5) 0.099(4) Uani 1 1 d . . . . .
H58 H 0.169034 0.553242 0.328653 0.119 Uiso 1 1 calc R . . . .
C10 C -0.4608(4) -0.1419(3) 0.2877(2) 0.0339(12) Uani 1 1 d . . . . .
F00F F -0.2166(2) 0.8777(2) 0.55171(13) 0.0388(7) Uani 1 1 d . . . . .
F00O F -0.3410(2) 0.8226(2) 0.61043(15) 0.0467(8) Uani 1 1 d . . . . .
F00Q F -0.2339(2) 0.8744(2) 0.64958(13) 0.0392(7) Uani 1 1 d . . . . .
F017 F -0.3437(2) 0.9725(2) 0.60227(13) 0.0398(7) Uani 1 1 d . . . . .
B019 B -0.2845(4) 0.8872(4) 0.6029(3) 0.0295(13) Uani 1 1 d . . . . .
F00I F 0.3335(3) 0.6173(3) 0.43668(19) 0.0654(11) Uani 1 1 d . . . . .
F00V F 0.2097(3) 0.7011(3) 0.39242(18) 0.0693(11) Uani 1 1 d . . . . .
F01D F 0.1848(3) 0.5775(3) 0.45706(19) 0.0801(14) Uani 1 1 d . . . . .
F02V F 0.2032(3) 0.7054(3) 0.48788(17) 0.0612(10) Uani 1 1 d . . . . .
B040 B 0.2327(5) 0.6483(6) 0.4424(3) 0.052(2) Uani 1 1 d . . . . .
F00M F -0.3941(3) 0.6324(3) -0.03886(18) 0.0712(11) Uani 1 1 d . . . . .
F00S F -0.5001(4) 0.7628(3) -0.0500(2) 0.0848(14) Uani 1 1 d . . . . .
F00Y F -0.5550(4) 0.6341(4) -0.0151(3) 0.111(2) Uani 1 1 d . . . . .
F018 F -0.4876(6) 0.6535(4) -0.1079(2) 0.129(3) Uani 1 1 d . . . . .
B01X B -0.4834(6) 0.6686(6) -0.0526(4) 0.057(2) Uani 1 1 d . . . . .
F02P F 0.0786(6) 0.6962(5) 0.1194(4) 0.202(5) Uani 1 1 d D U . . .
F02S F -0.0227(5) 0.8216(4) 0.0972(3) 0.147(3) Uani 1 1 d D U . . .
F03Q F -0.0665(6) 0.7368(4) 0.1739(4) 0.196(5) Uani 1 1 d D U . . .
B05T B 0.0113(7) 0.7647(7) 0.1403(5) 0.105(4) Uani 1 1 d D U . . .
N15 N 0.0903(10) 0.5092(10) -0.1289(6) 0.167(5) Uani 1 1 d . . . . .
C5AA C 0.0784(10) 0.4639(12) -0.0891(6) 0.143(6) Uani 1 1 d . . . . .
C6AA C 0.0594(11) 0.3950(12) -0.0390(7) 0.176(7) Uani 1 1 d . . . . .
H6AA H 0.073161 0.335256 -0.053197 0.264 Uiso 1 1 calc GR . . . .
H6AB H -0.009423 0.410319 -0.020065 0.264 Uiso 1 1 calc GR . . . .
H6AC H 0.102252 0.394720 -0.011282 0.264 Uiso 1 1 calc GR . . . .
N22 N 0.1857(11) 0.5209(14) 0.0082(10) 0.223(9) Uani 1 1 d . . . . .
C3AA C 0.2323(11) 0.5398(10) 0.0423(9) 0.145(7) Uani 1 1 d . . . . .
C4AA C 0.2902(9) 0.5615(8) 0.0859(7) 0.134(5) Uani 1 1 d . . . . .
H4AA H 0.343850 0.589831 0.064770 0.201 Uiso 1 1 calc GR . . . .
H4AB H 0.317471 0.505677 0.107731 0.201 Uiso 1 1 calc GR . . . .
H4AC H 0.245944 0.602880 0.112608 0.201 Uiso 1 1 calc GR . . . .
N4 N -0.0987(2) 0.2024(3) 0.21107(15) 0.0551(15) Uani 1 1 d . . . A 1
C71 C -0.0623(3) 0.1124(3) 0.2009(2) 0.079(3) Uani 1 1 d G . . A 1
H71 H -0.082553 0.066223 0.228290 0.095 Uiso 1 1 calc R . . A 1
C72 C 0.0037(3) 0.0900(4) 0.1505(3) 0.109(4) Uani 1 1 d G . . A 1
H72 H 0.028581 0.028493 0.143565 0.130 Uiso 1 1 calc R . . A 1
C73 C 0.0333(3) 0.1575(5) 0.11042(18) 0.102(3) Uani 1 1 d DG U . A 1
C74 C -0.0031(3) 0.2475(5) 0.12062(17) 0.116(5) Uani 1 1 d G . . A 1
H74 H 0.017097 0.293688 0.093197 0.140 Uiso 1 1 calc R . . A 1
C75 C -0.0691(3) 0.2699(3) 0.1709(2) 0.077(3) Uani 1 1 d G . . A 1
H75 H -0.094036 0.331420 0.177923 0.093 Uiso 1 1 calc R . . A 1
F19 F 0.0308(13) 0.8243(15) 0.1630(9) 0.355(9) Uani 1 1 d . U . . .
O2 O 0.1069(7) 0.0999(7) 0.0645(4) 0.158(3) Uani 1 1 d D U . . .
C76 C 0.1234(8) 0.1709(10) 0.0235(4) 0.228(12) Uani 1 1 d D . . . .
H76A H 0.082642 0.175700 -0.006087 0.342 Uiso 1 1 calc GR . . . .
H76B H 0.192871 0.159933 0.005330 0.342 Uiso 1 1 calc GR . . . .
H76C H 0.106329 0.227168 0.042275 0.342 Uiso 1 1 calc GR . . . .

loop_
_atom_site_aniso_label
_atom_site_aniso_U_11
_atom_site_aniso_U_22
_atom_site_aniso_U_33
_atom_site_aniso_U_23
_atom_site_aniso_U_13
_atom_site_aniso_U_12
Ru1 0.0188(2) 0.0439(3) 0.0293(2) -0.01419(18) 0.00132(16) -0.00818(17)
Fe1 0.0202(3) 0.0271(4) 0.0257(4) -0.0053(3) 0.0004(3) -0.0059(3)
Fe2 0.0178(3) 0.0270(4) 0.0476(5) -0.0121(4) 0.0015(3) -0.0057(3)
P1 0.0247(6) 0.0254(6) 0.0318(7) -0.0051(5) 0.0005(5) -0.0028(5)
P3 0.0247(7) 0.0267(7) 0.0654(11) -0.0061(7) 0.0059(6) -0.0049(5)
P2 0.0258(6) 0.0353(7) 0.0302(7) -0.0103(6) 0.0040(5) -0.0085(5)
P4 0.0300(7) 0.0345(8) 0.0698(12) -0.0004(8) 0.0187(7) -0.0049(6)
N2 0.0191(19) 0.041(2) 0.026(2) -0.0095(19) 0.0056(17) -0.0063(18)
O4 0.043(2) 0.070(3) 0.048(3) -0.030(2) 0.017(2) -0.022(2)
O3 0.041(2) 0.034(2) 0.124(5) 0.000(2) -0.042(3) -0.0061(19)
O1 0.064(3) 0.066(3) 0.051(3) 0.006(2) -0.025(2) -0.017(2)
N6 0.0205(19) 0.030(2) 0.030(2) -0.0038(18) 0.0002(17) -0.0065(17)
N3 0.031(2) 0.054(3) 0.028(2) -0.003(2) -0.0047(19) -0.017(2)
N5 0.020(2) 0.037(2) 0.045(3) -0.019(2) -0.0068(19) 0.0001(18)
C2 0.017(2) 0.029(3) 0.033(3) -0.004(2) 0.004(2) -0.004(2)
N1 0.021(2) 0.041(2) 0.028(2) -0.015(2) 0.0056(17) -0.0046(19)
C64 0.045(4) 0.082(5) 0.048(4) -0.008(4) 0.000(3) -0.032(4)
C68 0.035(3) 0.048(3) 0.038(3) -0.006(3) -0.007(2) -0.012(3)
C80 0.022(3) 0.034(3) 0.087(5) -0.024(3) -0.016(3) -0.001(2)
C46 0.025(2) 0.026(3) 0.040(3) -0.013(2) -0.002(2) -0.002(2)
C17 0.028(3) 0.034(3) 0.040(3) 0.000(2) 0.000(2) 0.000(2)
C85 0.037(3) 0.037(3) 0.042(3) -0.020(3) 0.015(3) -0.017(2)
C55 0.047(4) 0.078(5) 0.074(5) -0.038(4) 0.021(3) -0.034(4)
C30 0.036(3) 0.063(4) 0.051(4) 0.000(3) 0.010(3) 0.000(3)
C66 0.045(3) 0.070(4) 0.032(3) 0.001(3) -0.008(3) -0.027(3)
C41 0.025(2) 0.028(3) 0.039(3) -0.013(2) -0.001(2) -0.003(2)
C42 0.038(3) 0.031(3) 0.042(3) -0.004(2) -0.008(3) -0.002(2)
C18 0.030(3) 0.044(3) 0.038(3) 0.007(3) -0.005(2) -0.005(2)
C38 0.031(3) 0.052(3) 0.038(3) -0.008(3) -0.009(2) -0.005(3)
C34 0.033(3) 0.045(3) 0.063(4) -0.020(3) -0.018(3) 0.010(3)
C78 0.030(3) 0.031(3) 0.090(5) -0.007(3) -0.020(3) -0.007(2)
C63 0.045(4) 0.114(7) 0.043(4) -0.008(4) 0.000(3) -0.040(4)
C54 0.039(3) 0.049(4) 0.062(4) -0.014(3) 0.010(3) -0.021(3)
C28 0.029(3) 0.047(3) 0.026(3) -0.006(2) 0.002(2) -0.010(2)
C61 0.031(3) 0.057(4) 0.057(4) -0.025(3) -0.009(3) 0.007(3)
C67 0.040(3) 0.057(4) 0.043(4) 0.004(3) -0.011(3) -0.019(3)
C21 0.020(2) 0.030(3) 0.026(3) -0.002(2) 0.002(2) -0.005(2)
C84 0.047(3) 0.034(3) 0.029(3) -0.013(2) 0.003(2) -0.016(2)
C27 0.085(5) 0.058(4) 0.050(4) -0.029(3) 0.016(4) -0.030(4)
C83 0.032(3) 0.025(2) 0.031(3) -0.006(2) -0.001(2) -0.007(2)
C7 0.028(3) 0.040(3) 0.035(3) -0.001(2) -0.007(2) -0.011(2)
C79 0.034(3) 0.029(3) 0.095(5) -0.019(3) -0.030(3) 0.001(3)
C65 0.037(3) 0.062(4) 0.027(3) -0.006(3) 0.001(2) -0.027(3)
C60 0.026(3) 0.053(4) 0.042(3) -0.012(3) -0.003(2) 0.000(2)
C8 0.029(3) 0.032(3) 0.042(3) -0.007(2) 0.005(2) 0.004(2)
C16 0.022(2) 0.033(3) 0.032(3) 0.005(2) -0.003(2) -0.007(2)
C69 0.029(3) 0.048(3) 0.036(3) -0.008(3) -0.004(2) -0.012(2)
C81 0.024(3) 0.039(3) 0.066(4) -0.026(3) -0.007(3) -0.004(2)
C87 0.028(3) 0.033(3) 0.030(3) -0.010(2) 0.000(2) -0.005(2)
C9 0.026(2) 0.034(3) 0.036(3) -0.004(2) 0.005(2) 0.000(2)
C3 0.026(3) 0.048(3) 0.028(3) -0.001(2) -0.009(2) -0.003(2)
C43 0.032(3) 0.042(3) 0.057(4) -0.012(3) -0.014(3) 0.004(3)
C32 0.064(4) 0.041(3) 0.043(4) 0.002(3) 0.013(3) -0.005(3)
C86 0.022(2) 0.035(3) 0.047(4) -0.012(3) 0.007(2) -0.008(2)
C11 0.058(4) 0.040(3) 0.050(4) -0.002(3) -0.004(3) -0.019(3)
C50 0.042(5) 0.085(7) 0.266(19) 0.012(9) -0.042(8) -0.008(5)
C57 0.091(6) 0.102(7) 0.152(10) -0.080(7) 0.062(7) -0.068(6)
C33 0.044(3) 0.042(3) 0.039(3) 0.002(3) 0.006(3) -0.007(3)
C47 0.021(3) 0.031(3) 0.178(10) -0.012(4) -0.007(4) -0.004(3)
C19 0.028(3) 0.047(3) 0.032(3) 0.000(3) 0.002(2) -0.013(2)
C20 0.025(2) 0.036(3) 0.034(3) -0.005(2) 0.005(2) -0.009(2)
C6 0.016(2) 0.039(3) 0.032(3) -0.002(2) 0.003(2) -0.001(2)
C36 0.020(3) 0.045(3) 0.076(5) -0.020(3) -0.008(3) 0.002(2)
C44 0.025(3) 0.041(3) 0.061(4) -0.022(3) -0.001(3) -0.001(2)
C45 0.029(3) 0.032(3) 0.054(4) -0.018(3) 0.004(3) -0.008(2)
C25 0.073(6) 0.149(10) 0.123(9) -0.099(8) 0.028(6) -0.058(7)
C1 0.023(2) 0.026(2) 0.023(3) -0.006(2) 0.002(2) -0.001(2)
C56 0.057(5) 0.103(6) 0.128(8) -0.065(6) 0.036(5) -0.053(5)
C82 0.038(4) 0.051(4) 0.129(7) -0.004(4) -0.043(4) 0.000(3)
C5 0.016(2) 0.036(3) 0.045(3) -0.006(2) -0.005(2) -0.002(2)
C49 0.081(6) 0.054(5) 0.144(9) -0.028(5) -0.063(6) 0.003(4)
C23 0.045(4) 0.118(7) 0.088(6) -0.079(6) -0.016(4) 0.009(4)
C88 0.044(4) 0.081(5) 0.068(5) -0.046(4) 0.029(3) -0.032(4)
C29 0.032(3) 0.051(4) 0.054(4) -0.002(3) 0.008(3) -0.005(3)
C53 0.051(4) 0.048(4) 0.110(7) -0.035(4) 0.040(4) -0.030(3)
C4 0.025(2) 0.033(3) 0.037(3) 0.004(2) -0.007(2) -0.001(2)
C31 0.049(4) 0.065(4) 0.042(4) 0.008(3) 0.001(3) -0.017(3)
C52 0.083(5) 0.065(5) 0.194(9) -0.026(5) 0.030(6) -0.034(4)
C77 0.022(2) 0.033(3) 0.065(4) -0.022(3) -0.015(3) -0.003(2)
C14 0.030(3) 0.029(3) 0.081(5) -0.002(3) 0.010(3) -0.004(2)
C37 0.033(3) 0.040(3) 0.048(4) -0.016(3) -0.017(3) 0.002(2)
C70 0.110(7) 0.094(6) 0.053(5) 0.004(4) -0.046(5) -0.018(5)
C22 0.037(3) 0.056(4) 0.040(3) -0.027(3) 0.012(3) -0.016(3)
C51 0.044(5) 0.080(7) 0.34(2) -0.061(10) 0.017(8) -0.042(5)
C39 0.062(5) 0.065(5) 0.073(6) 0.031(4) 0.024(4) 0.023(4)
C26 0.104(7) 0.080(6) 0.080(6) -0.048(5) 0.028(6) -0.046(5)
C48 0.069(5) 0.058(5) 0.143(9) -0.052(5) -0.054(6) 0.019(4)
C59 0.023(3) 0.057(4) 0.042(3) -0.004(3) 0.004(2) -0.014(3)
C62 0.032(3) 0.100(6) 0.054(4) -0.040(4) -0.003(3) -0.007(4)
C35 0.039(3) 0.036(3) 0.092(5) -0.023(3) -0.029(3) -0.003(3)
C12 0.059(4) 0.040(3) 0.062(4) -0.002(3) -0.014(3) -0.019(3)
C15 0.026(3) 0.025(3) 0.065(4) -0.005(3) 0.008(3) 0.001(2)
C24 0.047(4) 0.169(10) 0.119(8) -0.110(8) -0.021(5) 0.006(5)
C40 0.065(5) 0.074(5) 0.111(8) 0.043(5) 0.057(5) 0.030(4)
C13 0.039(3) 0.034(3) 0.097(6) -0.002(3) -0.011(4) -0.012(3)
C58 0.069(5) 0.069(5) 0.154(9) -0.056(6) 0.052(6) -0.040(4)
C10 0.032(3) 0.022(2) 0.045(3) 0.003(2) -0.008(2) -0.003(2)
F00F 0.0297(15) 0.0472(18) 0.0329(17) -0.0094(14) 0.0015(13) 0.0022(13)
F00O 0.0400(18) 0.0460(19) 0.057(2) -0.0134(16) -0.0007(16) -0.0175(15)
F00Q 0.0256(14) 0.0553(19) 0.0345(18) -0.0112(15) -0.0039(13) -0.0009(14)
F017 0.0356(16) 0.0376(17) 0.0399(19) -0.0098(14) -0.0051(14) 0.0072(13)
B019 0.023(3) 0.031(3) 0.030(3) -0.008(3) 0.001(2) 0.000(2)
F00I 0.0375(19) 0.084(3) 0.077(3) -0.013(2) -0.0068(18) -0.0169(19)
F00V 0.052(2) 0.096(3) 0.055(3) -0.008(2) -0.0033(19) -0.010(2)
F01D 0.080(3) 0.108(3) 0.068(3) -0.030(3) 0.018(2) -0.066(3)
F02V 0.051(2) 0.082(3) 0.059(2) -0.014(2) -0.0023(18) -0.034(2)
B040 0.021(3) 0.085(6) 0.047(4) 0.025(4) -0.006(3) -0.025(3)
F00M 0.071(3) 0.082(3) 0.062(3) 0.004(2) -0.008(2) -0.028(2)
F00S 0.104(4) 0.080(3) 0.082(3) 0.025(2) -0.040(3) -0.040(3)
F00Y 0.074(3) 0.119(4) 0.137(5) 0.072(4) -0.030(3) -0.050(3)
F018 0.254(8) 0.109(4) 0.078(4) 0.051(3) -0.095(4) -0.128(5)
B01X 0.073(5) 0.061(5) 0.051(5) 0.031(4) -0.034(4) -0.040(4)
F02P 0.169(7) 0.119(5) 0.191(7) 0.067(5) 0.089(6) 0.079(5)
F02S 0.124(5) 0.117(5) 0.119(5) 0.041(4) 0.055(4) 0.046(4)
F03Q 0.174(6) 0.092(4) 0.191(7) 0.078(4) 0.110(6) 0.061(4)
B05T 0.096(7) 0.097(7) 0.096(7) 0.011(6) 0.004(6) 0.002(6)
N15 0.151(11) 0.221(14) 0.101(9) 0.038(9) 0.001(8) -0.032(10)
C5AA 0.101(9) 0.204(16) 0.083(9) 0.000(10) 0.004(7) 0.026(10)
C6AA 0.129(11) 0.229(18) 0.122(12) 0.041(12) -0.004(9) 0.013(12)
N22 0.110(11) 0.255(19) 0.29(2) -0.015(16) -0.058(13) 0.000(11)
C3AA 0.080(9) 0.112(10) 0.189(18) 0.050(11) 0.027(10) 0.011(8)
C4AA 0.074(7) 0.100(8) 0.200(16) 0.020(9) 0.023(8) -0.022(6)
N4 0.024(2) 0.105(5) 0.045(3) -0.034(3) 0.003(2) -0.024(3)
C71 0.021(3) 0.145(8) 0.083(6) -0.080(6) 0.003(3) -0.011(4)
C72 0.033(4) 0.211(12) 0.097(7) -0.115(8) 0.002(4) -0.011(5)
C73 0.048(4) 0.203(8) 0.062(5) -0.076(6) 0.011(4) -0.019(5)
C74 0.042(4) 0.287(16) 0.038(4) -0.023(7) -0.003(3) -0.069(7)
C75 0.035(3) 0.174(9) 0.034(4) -0.014(5) -0.003(3) -0.045(5)
F19 0.299(14) 0.418(17) 0.416(17) -0.147(14) -0.162(13) -0.069(13)
O2 0.145(6) 0.205(8) 0.153(7) -0.037(6) -0.052(5) -0.061(6)
C76 0.227(17) 0.215(16) 0.33(2) 0.150(17) -0.224(19) -0.172(15)

loop_
_atom_type_symbol
_atom_type_description
_atom_type_scat_dispersion_real
_atom_type_scat_dispersion_imag
_atom_type_scat_source
C C 0.0140 0.0070 'International Tables Vol C Tables 4.2.6.8 and 6.1.1.4'
H H 0.0000 0.0000 'International Tables Vol C Tables 4.2.6.8 and 6.1.1.4'
B B 0.0070 0.0030 'International Tables Vol C Tables 4.2.6.8 and 6.1.1.4'
F F 0.0580 0.0400 'International Tables Vol C Tables 4.2.6.8 and 6.1.1.4'
Fe Fe -0.2670 2.5520 'International Tables Vol C Tables 4.2.6.8 and 6.1.1.4'
N N 0.0240 0.0130 'International Tables Vol C Tables 4.2.6.8 and 6.1.1.4'
O O 0.0390 0.0240 'International Tables Vol C Tables 4.2.6.8 and 6.1.1.4'
P P 0.2540 0.3330 'International Tables Vol C Tables 4.2.6.8 and 6.1.1.4'
Ru Ru -0.0770 2.5930 'International Tables Vol C Tables 4.2.6.8 and 6.1.1.4'

loop_
_geom_angle_atom_site_label_1
_geom_angle_atom_site_label_2
_geom_angle_atom_site_label_3
_geom_angle
_geom_angle_site_symmetry_1
_geom_angle_site_symmetry_3
_geom_angle_publ_flag
N2 Ru1 N6 92.53(15) . . ?
N2 Ru1 N3 90.01(17) . . ?
N2 Ru1 N5 86.00(17) . . ?
N2 Ru1 N1 179.43(16) . . ?
N2 Ru1 N4 90.37(15) . . ?
N6 Ru1 N3 88.37(17) . . ?
N6 Ru1 N5 91.37(16) . . ?
N3 Ru1 N5 175.98(16) . . ?
N1 Ru1 N6 88.03(15) . . ?
N1 Ru1 N3 89.91(17) . . ?
N1 Ru1 N5 94.09(17) . . ?
N1 Ru1 N4 89.07(15) . . ?
N4 Ru1 N6 177.05(15) . . ?
N4 Ru1 N3 91.09(18) . . ?
N4 Ru1 N5 89.37(17) . . ?
P2 Fe1 P1 84.40(5) . . ?
C7 Fe1 P1 100.00(15) . . ?
C7 Fe1 P2 104.02(16) . . ?
C7 Fe1 C3 39.3(2) . . ?
C7 Fe1 C6 39.5(2) . . ?
C7 Fe1 C5 65.3(2) . . ?
C7 Fe1 C4 65.5(2) . . ?
C3 Fe1 P1 137.81(16) . . ?
C3 Fe1 P2 94.64(15) . . ?
C3 Fe1 C6 65.6(2) . . ?
C3 Fe1 C5 64.9(2) . . ?
C3 Fe1 C4 38.9(2) . . ?
C6 Fe1 P1 89.03(15) . . ?
C6 Fe1 P2 140.93(15) . . ?
C6 Fe1 C5 38.49(19) . . ?
C6 Fe1 C4 65.0(2) . . ?
C1 Fe1 P1 91.49(15) . . ?
C1 Fe1 P2 89.88(14) . . ?
C1 Fe1 C7 162.7(2) . . ?
C1 Fe1 C3 130.7(2) . . ?
C1 Fe1 C6 128.8(2) . . ?
C1 Fe1 C5 98.13(19) . . ?
C1 Fe1 C4 98.7(2) . . ?
C5 Fe1 P1 115.27(15) . . ?
C5 Fe1 P2 158.35(16) . . ?
C4 Fe1 P1 152.83(15) . . ?
C4 Fe1 P2 120.53(15) . . ?
C4 Fe1 C5 38.5(2) . . ?
P3 Fe2 P4 85.62(6) . . ?
C2 Fe2 P3 87.66(15) . . ?
C2 Fe2 P4 95.62(16) . . ?
C2 Fe2 C38 93.6(2) . . ?
C2 Fe2 C34 122.8(2) . . ?
C2 Fe2 C36 132.1(2) . . ?
C2 Fe2 C37 98.2(2) . . ?
C2 Fe2 C35 158.8(3) . . ?
C38 Fe2 P3 119.14(16) . . ?
C38 Fe2 P4 153.91(16) . . ?
C34 Fe2 P3 93.26(16) . . ?
C34 Fe2 P4 141.55(18) . . ?
C34 Fe2 C38 38.4(2) . . ?
C34 Fe2 C37 64.6(2) . . ?
C36 Fe2 P3 140.20(17) . . ?
C36 Fe2 P4 91.12(19) . . ?
C36 Fe2 C38 64.9(2) . . ?
C36 Fe2 C34 65.8(2) . . ?
C36 Fe2 C37 38.5(2) . . ?
C37 Fe2 P3 156.74(17) . . ?
C37 Fe2 P4 115.92(17) . . ?
C37 Fe2 C38 38.4(2) . . ?
C35 Fe2 P3 102.42(17) . . ?
C35 Fe2 P4 103.7(2) . . ?
C35 Fe2 C38 65.1(3) . . ?
C35 Fe2 C34 39.1(3) . . ?
C35 Fe2 C36 40.1(2) . . ?
C35 Fe2 C37 65.5(2) . . ?
C8 P1 Fe1 110.01(19) . . ?
C16 P1 Fe1 114.38(17) . . ?
C16 P1 C8 107.0(3) . . ?
C16 P1 C10 103.9(2) . . ?
C10 P1 Fe1 114.62(17) . . ?
C10 P1 C8 106.3(2) . . ?
C41 P3 Fe2 116.90(18) . . ?
C41 P3 C47 99.5(3) . . ?
C47 P3 Fe2 117.7(3) . . ?
C39 P3 Fe2 106.6(2) . . ?
C39 P3 C41 105.8(3) . . ?
C39 P3 C47 109.6(5) . . ?
C28 P2 Fe1 115.72(18) . . ?
C28 P2 C9 106.6(2) . . ?
C28 P2 C22 103.0(3) . . ?
C9 P2 Fe1 104.99(18) . . ?
C22 P2 Fe1 120.02(18) . . ?
C22 P2 C9 105.5(3) . . ?
C53 P4 Fe2 115.5(3) . . ?
C59 P4 Fe2 114.97(19) . . ?
C59 P4 C53 101.7(3) . . ?
C59 P4 C40 109.2(4) . . ?
C40 P4 Fe2 109.8(2) . . ?
C40 P4 C53 105.0(4) . . ?
C2 N2 Ru1 173.1(4) . . ?
C85 O4 C88 118.0(5) . . ?
C79 O3 C82 116.6(6) . . ?
C67 O1 C70 116.8(6) . . ?
C83 N6 Ru1 124.0(3) . . ?
C87 N6 Ru1 120.6(3) . . ?
C87 N6 C83 115.3(4) . . ?
C65 N3 Ru1 121.8(4) . . ?
C65 N3 C69 117.1(5) . . ?
C69 N3 Ru1 121.1(4) . . ?
C81 N5 Ru1 119.9(4) . . ?
C81 N5 C77 116.6(5) . . ?
C77 N5 Ru1 123.1(3) . . ?
N2 C2 Fe2 175.9(5) . . ?
C1 N1 Ru1 173.8(4) . . ?
C63 C64 C59 120.1(7) . . ?
C69 C68 C67 120.0(5) . . ?
C79 C80 C81 118.8(5) . . ?
C45 C46 C41 120.1(5) . . ?
C18 C17 C16 120.4(5) . . ?
O4 C85 C84 116.7(5) . . ?
O4 C85 C86 125.2(5) . . ?
C86 C85 C84 118.0(5) . . ?
C56 C55 C54 121.3(6) . . ?
C31 C30 C29 121.6(6) . . ?
C67 C66 C65 118.2(5) . . ?
C46 C41 P3 121.8(4) . . ?
C42 C41 P3 119.0(4) . . ?
C42 C41 C46 119.0(5) . . ?
C43 C42 C41 120.6(5) . . ?
C17 C18 C19 120.6(5) . . ?
C34 C38 Fe2 69.7(4) . . ?
C34 C38 C37 108.1(5) . . ?
C37 C38 Fe2 70.4(4) . . ?
C38 C34 Fe2 71.9(4) . . ?
C38 C34 C35 108.7(5) . . ?
C35 C34 Fe2 69.8(4) . . ?
C77 C78 C79 119.1(6) . . ?
C62 C63 C64 120.6(7) . . ?
C53 C54 C55 121.0(6) . . ?
C33 C28 P2 121.4(4) . . ?
C33 C28 C29 118.6(5) . . ?
C29 C28 P2 119.9(4) . . ?
C60 C61 C62 120.1(7) . . ?
O1 C67 C68 116.5(6) . . ?
O1 C67 C66 125.4(6) . . ?
C66 C67 C68 118.1(6) . . ?
C20 C21 C16 120.6(5) . . ?
C83 C84 C85 119.2(5) . . ?
C22 C27 C26 119.7(9) . . ?
N6 C83 C84 124.2(5) . . ?
C3 C7 Fe1 70.9(3) . . ?
C3 C7 C6 107.8(5) . . ?
C6 C7 Fe1 71.3(3) . . ?
O3 C79 C80 125.8(5) . . ?
O3 C79 C78 115.8(6) . . ?
C80 C79 C78 118.4(6) . . ?
N3 C65 C66 123.3(6) . . ?
C61 C60 C59 120.1(6) . . ?
C9 C8 P1 110.9(4) . . ?
C17 C16 P1 120.6(4) . . ?
C21 C16 P1 120.8(4) . . ?
C21 C16 C17 118.4(5) . . ?
C68 C69 N3 123.4(5) . . ?
N5 C81 C80 124.1(6) . . ?
N6 C87 C86 124.4(5) . . ?
C8 C9 P2 110.4(4) . . ?
C7 C3 Fe1 69.8(3) . . ?
C7 C3 C4 108.4(5) . . ?
C4 C3 Fe1 72.1(3) . . ?
C42 C43 C44 120.4(5) . . ?
C31 C32 C33 121.0(6) . . ?
C85 C86 C87 118.9(5) . . ?
C12 C11 C10 120.6(6) . . ?
C49 C50 C51 134.2(14) . . ?
C56 C57 C58 120.3(8) . . ?
C32 C33 C28 120.4(5) . . ?
C52 C47 P3 124.5(9) . . ?
C52 C47 C48 118.8(9) . . ?
C48 C47 P3 116.7(6) . . ?
C18 C19 C20 119.5(5) . . ?
C21 C20 C19 120.4(5) . . ?
C7 C6 Fe1 69.1(3) . . ?
C5 C6 Fe1 71.8(3) . . ?
C5 C6 C7 107.7(5) . . ?
C37 C36 Fe2 71.8(3) . . ?
C37 C36 C35 107.3(5) . . ?
C35 C36 Fe2 69.6(3) . . ?
C45 C44 C43 119.3(5) . . ?
C44 C45 C46 120.4(6) . . ?
C26 C25 C24 120.0(8) . . ?
N1 C1 Fe1 177.7(4) . . ?
C57 C56 C55 119.2(8) . . ?
C6 C5 Fe1 69.7(3) . . ?
C6 C5 C4 108.6(5) . . ?
C4 C5 Fe1 70.7(3) . . ?
C50 C49 C48 111.7(13) . . ?
C22 C23 C24 122.2(9) . . ?
C30 C29 C28 119.6(6) . . ?
C54 C53 P4 122.5(5) . . ?
C54 C53 C58 116.3(7) . . ?
C58 C53 P4 120.4(5) . . ?
C3 C4 Fe1 69.0(3) . . ?
C5 C4 Fe1 70.8(3) . . ?
C5 C4 C3 107.5(5) . . ?
C30 C31 C32 118.7(6) . . ?
C47 C52 C51 119.9(12) . . ?
N5 C77 C78 123.0(5) . . ?
C15 C14 C13 120.0(6) . . ?
C38 C37 Fe2 71.2(3) . . ?
C36 C37 Fe2 69.8(3) . . ?
C36 C37 C38 108.9(5) . . ?
C27 C22 P2 121.9(5) . . ?
C23 C22 P2 119.4(5) . . ?
C23 C22 C27 118.7(6) . . ?
C50 C51 C52 110.6(10) . . ?
C40 C39 P3 111.6(7) . . ?
C25 C26 C27 121.3(9) . . ?
C49 C48 C47 124.1(10) . . ?
C64 C59 P4 120.3(5) . . ?
C64 C59 C60 119.4(6) . . ?
C60 C59 P4 119.2(5) . . ?
C63 C62 C61 119.7(6) . . ?
C34 C35 Fe2 71.1(3) . . ?
C34 C35 C36 106.9(5) . . ?
C36 C35 Fe2 70.3(3) . . ?
C13 C12 C11 119.9(6) . . ?
C14 C15 C10 119.6(6) . . ?
C23 C24 C25 118.1(9) . . ?
C39 C40 P4 111.0(5) . . ?
C12 C13 C14 120.5(6) . . ?
C57 C58 C53 121.3(7) . . ?
C11 C10 P1 120.6(4) . . ?
C11 C10 C15 119.4(5) . . ?
C15 C10 P1 119.7(4) . . ?
F00F B019 F00Q 109.1(4) . . ?
F00O B019 F00F 109.8(4) . . ?
F00O B019 F00Q 108.4(5) . . ?
F017 B019 F00F 110.5(5) . . ?
F017 B019 F00O 110.3(4) . . ?
F017 B019 F00Q 108.7(4) . . ?
F00I B040 F00V 109.9(5) . . ?
F00I B040 F02V 107.5(6) . . ?
F00V B040 F02V 106.8(6) . . ?
F01D B040 F00I 110.7(6) . . ?
F01D B040 F00V 113.4(6) . . ?
F01D B040 F02V 108.2(5) . . ?
F00M B01X F00S 107.5(6) . . ?
F00M B01X F00Y 111.1(6) . . ?
F00M B01X F018 111.6(8) . . ?
F00Y B01X F00S 110.1(8) . . ?
F00Y B01X F018 108.6(6) . . ?
F018 B01X F00S 107.8(6) . . ?
F02P B05T F02S 110.5(9) . . ?
F02P B05T F03Q 111.5(9) . . ?
F02S B05T F03Q 107.0(8) . . ?
F19 B05T F02P 123.0(14) . . ?
F19 B05T F02S 93.6(12) . . ?
F19 B05T F03Q 109.0(13) . . ?
N15 C5AA C6AA 173(2) . . ?
N22 C3AA C4AA 178.7(17) . . ?
C71 N4 Ru1 119.3(2) . . ?
C71 N4 C75 120.0 . . ?
C75 N4 Ru1 120.6(2) . . ?
N4 C71 C72 120.0 . . ?
C73 C72 C71 120.0 . . ?
C72 C73 O2 100.6(6) . . ?
C74 C73 C72 120.0 . . ?
C74 C73 O2 139.4(6) . . ?
C75 C74 C73 120.0 . . ?
C74 C75 N4 120.0 . . ?
C76 O2 C73 96.9(7) . . ?

loop_
_geom_bond_atom_site_label_1
_geom_bond_atom_site_label_2
_geom_bond_distance
_geom_bond_site_symmetry_2
_geom_bond_publ_flag
Ru1 N2 1.987(4) . ?
Ru1 N6 2.088(4) . ?
Ru1 N3 2.099(5) . ?
Ru1 N5 2.107(5) . ?
Ru1 N1 2.002(4) . ?
Ru1 N4 2.066(3) . ?
Fe1 P1 2.2460(15) . ?
Fe1 P2 2.2431(14) . ?
Fe1 C7 2.088(5) . ?
Fe1 C3 2.103(5) . ?
Fe1 C6 2.117(5) . ?
Fe1 C1 1.900(5) . ?
Fe1 C5 2.146(5) . ?
Fe1 C4 2.144(5) . ?
Fe2 P3 2.2265(16) . ?
Fe2 P4 2.2471(18) . ?
Fe2 C2 1.891(5) . ?
Fe2 C38 2.130(6) . ?
Fe2 C34 2.102(7) . ?
Fe2 C36 2.094(6) . ?
Fe2 C37 2.120(6) . ?
Fe2 C35 2.085(6) . ?
P1 C8 1.840(5) . ?
P1 C16 1.810(5) . ?
P1 C10 1.825(5) . ?
P3 C41 1.813(5) . ?
P3 C47 1.846(8) . ?
P3 C39 1.801(8) . ?
P2 C28 1.814(5) . ?
P2 C9 1.826(6) . ?
P2 C22 1.826(6) . ?
P4 C53 1.839(7) . ?
P4 C59 1.817(6) . ?
P4 C40 1.828(8) . ?
N2 C2 1.157(6) . ?
O4 C85 1.345(6) . ?
O4 C88 1.442(8) . ?
O3 C79 1.353(8) . ?
O3 C82 1.453(7) . ?
O1 C67 1.344(8) . ?
O1 C70 1.436(8) . ?
N6 C83 1.346(6) . ?
N6 C87 1.345(6) . ?
N3 C65 1.340(7) . ?
N3 C69 1.350(7) . ?
N5 C81 1.345(6) . ?
N5 C77 1.346(7) . ?
N1 C1 1.157(6) . ?
C64 C63 1.376(10) . ?
C64 C59 1.389(9) . ?
C68 C67 1.401(8) . ?
C68 C69 1.349(8) . ?
C80 C79 1.370(9) . ?
C80 C81 1.378(9) . ?
C46 C41 1.395(7) . ?
C46 C45 1.386(7) . ?
C17 C18 1.370(8) . ?
C17 C16 1.416(7) . ?
C85 C84 1.390(8) . ?
C85 C86 1.370(8) . ?
C55 C54 1.397(9) . ?
C55 C56 1.371(10) . ?
C30 C29 1.387(9) . ?
C30 C31 1.363(9) . ?
C66 C67 1.379(9) . ?
C66 C65 1.405(9) . ?
C41 C42 1.386(7) . ?
C42 C43 1.378(8) . ?
C18 C19 1.382(8) . ?
C38 C34 1.391(8) . ?
C38 C37 1.397(8) . ?
C34 C35 1.401(9) . ?
C78 C79 1.400(8) . ?
C78 C77 1.377(9) . ?
C63 C62 1.375(11) . ?
C54 C53 1.374(9) . ?
C28 C33 1.384(8) . ?
C28 C29 1.394(8) . ?
C61 C60 1.375(8) . ?
C61 C62 1.395(10) . ?
C21 C16 1.389(7) . ?
C21 C20 1.380(7) . ?
C84 C83 1.364(7) . ?
C27 C22 1.386(10) . ?
C27 C26 1.390(11) . ?
C7 C3 1.408(8) . ?
C7 C6 1.422(8) . ?
C60 C59 1.396(9) . ?
C8 C9 1.526(7) . ?
C87 C86 1.378(7) . ?
C3 C4 1.415(8) . ?
C43 C44 1.389(9) . ?
C32 C33 1.382(8) . ?
C32 C31 1.376(9) . ?
C11 C12 1.385(8) . ?
C11 C10 1.387(8) . ?
C50 C49 1.291(15) . ?
C50 C51 1.36(2) . ?
C57 C56 1.362(11) . ?
C57 C58 1.392(13) . ?
C47 C52 1.334(11) . ?
C47 C48 1.422(13) . ?
C19 C20 1.391(8) . ?
C6 C5 1.405(7) . ?
C36 C37 1.389(8) . ?
C36 C35 1.434(8) . ?
C44 C45 1.382(8) . ?
C25 C26 1.354(15) . ?
C25 C24 1.401(16) . ?
C5 C4 1.414(8) . ?
C49 C48 1.397(10) . ?
C23 C22 1.372(10) . ?
C23 C24 1.387(10) . ?
C53 C58 1.429(11) . ?
C52 C51 1.524(15) . ?
C14 C15 1.383(8) . ?
C14 C13 1.392(10) . ?
C39 C40 1.531(9) . ?
C12 C13 1.372(10) . ?
C15 C10 1.403(8) . ?
F00F B019 1.392(6) . ?
F00O B019 1.385(7) . ?
F00Q B019 1.404(7) . ?
F017 B019 1.381(6) . ?
F00I B040 1.386(7) . ?
F00V B040 1.395(8) . ?
F01D B040 1.380(8) . ?
F02V B040 1.414(10) . ?
F00M B01X 1.347(9) . ?
F00S B01X 1.413(9) . ?
F00Y B01X 1.366(9) . ?
F018 B01X 1.377(9) . ?
F02P B05T 1.321(8) . ?
F02S B05T 1.345(8) . ?
F03Q B05T 1.346(9) . ?
B05T F19 1.226(18) . ?
N15 C5AA 1.102(16) . ?
C5AA C6AA 1.51(2) . ?
N22 C3AA 1.24(3) . ?
C3AA C4AA 1.55(2) . ?
N4 C71 1.3900 . ?
N4 C75 1.3900 . ?
C71 C72 1.3900 . ?
C72 C73 1.3900 . ?
C73 C74 1.3900 . ?
C73 O2 1.558(11) . ?
C74 C75 1.3900 . ?
O2 C76 1.389(8) . ?

loop_
_geom_torsion_atom_site_label_1
_geom_torsion_atom_site_label_2
_geom_torsion_atom_site_label_3
_geom_torsion_atom_site_label_4
_geom_torsion
_geom_torsion_site_symmetry_1
_geom_torsion_site_symmetry_2
_geom_torsion_site_symmetry_3
_geom_torsion_site_symmetry_4
_geom_torsion_publ_flag
Ru1 N6 C83 C84 -175.6(4) . . . . ?
Ru1 N6 C87 C86 176.8(4) . . . . ?
Ru1 N3 C65 C66 -178.3(4) . . . . ?
Ru1 N3 C69 C68 177.9(4) . . . . ?
Ru1 N5 C81 C80 170.6(4) . . . . ?
Ru1 N5 C77 C78 -170.3(4) . . . . ?
Ru1 N4 C71 C72 175.4(3) . . . . ?
Ru1 N4 C75 C74 -175.3(3) . . . . ?
Fe1 P1 C8 C9 8.8(5) . . . . ?
Fe1 P1 C16 C17 -162.0(3) . . . . ?
Fe1 P1 C16 C21 23.3(4) . . . . ?
Fe1 P1 C10 C11 73.3(5) . . . . ?
Fe1 P1 C10 C15 -100.0(4) . . . . ?
Fe1 P2 C28 C33 -17.2(6) . . . . ?
Fe1 P2 C28 C29 165.1(4) . . . . ?
Fe1 P2 C9 C8 48.4(4) . . . . ?
Fe1 P2 C22 C27 -112.1(5) . . . . ?
Fe1 P2 C22 C23 69.0(6) . . . . ?
Fe1 C7 C3 C4 -62.2(4) . . . . ?
Fe1 C7 C6 C5 61.8(3) . . . . ?
Fe1 C3 C4 C5 -60.7(3) . . . . ?
Fe1 C6 C5 C4 60.2(3) . . . . ?
Fe1 C5 C4 C3 59.5(3) . . . . ?
Fe2 P3 C41 C46 21.8(5) . . . . ?
Fe2 P3 C41 C42 -163.3(4) . . . . ?
Fe2 P3 C47 C52 101.0(8) . . . . ?
Fe2 P3 C47 C48 -80.2(6) . . . . ?
Fe2 P3 C39 C40 -43.5(7) . . . . ?
Fe2 P4 C53 C54 120.4(7) . . . . ?
Fe2 P4 C53 C58 -49.0(8) . . . . ?
Fe2 P4 C59 C64 160.0(4) . . . . ?
Fe2 P4 C59 C60 -31.8(5) . . . . ?
Fe2 P4 C40 C39 -14.2(10) . . . . ?
Fe2 C38 C34 C35 -60.4(5) . . . . ?
Fe2 C38 C37 C36 59.8(4) . . . . ?
Fe2 C34 C35 C36 -61.5(4) . . . . ?
Fe2 C36 C37 C38 -60.7(4) . . . . ?
Fe2 C36 C35 C34 62.0(4) . . . . ?
P1 C8 C9 P2 -36.2(5) . . . . ?
P3 C41 C42 C43 -176.0(4) . . . . ?
P3 C47 C52 C51 177.4(8) . . . . ?
P3 C47 C48 C49 -178.9(6) . . . . ?
P3 C39 C40 P4 36.7(10) . . . . ?
P2 C28 C33 C32 -178.0(5) . . . . ?
P2 C28 C29 C30 176.9(5) . . . . ?
P4 C53 C58 C57 174.4(9) . . . . ?
O4 C85 C84 C83 179.0(5) . . . . ?
O4 C85 C86 C87 -178.1(5) . . . . ?
N6 C87 C86 C85 -1.7(8) . . . . ?
C64 C63 C62 C61 -0.5(10) . . . . ?
C46 C41 C42 C43 -0.9(8) . . . . ?
C17 C18 C19 C20 0.2(8) . . . . ?
C85 C84 C83 N6 -0.3(8) . . . . ?
C55 C54 C53 P4 -178.6(6) . . . . ?
C55 C54 C53 C58 -8.8(12) . . . . ?
C41 P3 C47 C52 -131.7(8) . . . . ?
C41 P3 C47 C48 47.1(6) . . . . ?
C41 P3 C39 C40 -168.6(6) . . . . ?
C41 C46 C45 C44 1.4(8) . . . . ?
C41 C42 C43 C44 0.4(9) . . . . ?
C42 C43 C44 C45 1.1(9) . . . . ?
C18 C17 C16 P1 -175.8(4) . . . . ?
C18 C17 C16 C21 -1.0(7) . . . . ?
C18 C19 C20 C21 -0.4(7) . . . . ?
C38 C34 C35 Fe2 61.7(4) . . . . ?
C38 C34 C35 C36 0.2(7) . . . . ?
C34 C38 C37 Fe2 -59.8(4) . . . . ?
C34 C38 C37 C36 0.0(7) . . . . ?
C63 C64 C59 P4 167.7(5) . . . . ?
C63 C64 C59 C60 -0.5(9) . . . . ?
C54 C55 C56 C57 -2.5(16) . . . . ?
C54 C53 C58 C57 4.4(15) . . . . ?
C28 P2 C9 C8 171.6(4) . . . . ?
C28 P2 C22 C27 117.5(5) . . . . ?
C28 P2 C22 C23 -61.3(6) . . . . ?
C61 C60 C59 P4 -168.2(4) . . . . ?
C61 C60 C59 C64 0.2(8) . . . . ?
C67 C68 C69 N3 0.2(8) . . . . ?
C67 C66 C65 N3 0.5(8) . . . . ?
C84 C85 C86 C87 1.6(7) . . . . ?
C83 N6 C87 C86 0.7(7) . . . . ?
C7 C3 C4 Fe1 60.7(3) . . . . ?
C7 C3 C4 C5 0.0(6) . . . . ?
C7 C6 C5 Fe1 -60.1(3) . . . . ?
C7 C6 C5 C4 0.1(5) . . . . ?
C79 C80 C81 N5 0.5(9) . . . . ?
C79 C78 C77 N5 -0.7(9) . . . . ?
C65 N3 C69 C68 0.0(8) . . . . ?
C65 C66 C67 O1 -178.3(5) . . . . ?
C65 C66 C67 C68 -0.3(8) . . . . ?
C60 C61 C62 C63 0.1(9) . . . . ?
C8 P1 C16 C17 -39.8(5) . . . . ?
C8 P1 C16 C21 145.4(4) . . . . ?
C8 P1 C10 C11 -48.5(5) . . . . ?
C8 P1 C10 C15 138.2(4) . . . . ?
C16 P1 C8 C9 -116.0(4) . . . . ?
C16 P1 C10 C11 -161.2(5) . . . . ?
C16 P1 C10 C15 25.5(5) . . . . ?
C16 C17 C18 C19 0.5(8) . . . . ?
C16 C21 C20 C19 -0.1(7) . . . . ?
C69 N3 C65 C66 -0.3(8) . . . . ?
C69 C68 C67 O1 178.2(5) . . . . ?
C69 C68 C67 C66 0.0(8) . . . . ?
C81 N5 C77 C78 2.2(8) . . . . ?
C81 C80 C79 O3 179.9(5) . . . . ?
C81 C80 C79 C78 1.1(9) . . . . ?
C87 N6 C83 C84 0.4(7) . . . . ?
C9 P2 C28 C33 -133.5(5) . . . . ?
C9 P2 C28 C29 48.8(5) . . . . ?
C9 P2 C22 C27 5.9(6) . . . . ?
C9 P2 C22 C23 -172.9(5) . . . . ?
C3 C7 C6 Fe1 -61.9(3) . . . . ?
C3 C7 C6 C5 -0.1(6) . . . . ?
C43 C44 C45 C46 -2.0(8) . . . . ?
C86 C85 C84 C83 -0.7(8) . . . . ?
C11 C12 C13 C14 -1.7(10) . . . . ?
C50 C49 C48 C47 -2.9(12) . . . . ?
C33 C28 C29 C30 -0.9(9) . . . . ?
C33 C32 C31 C30 0.1(11) . . . . ?
C47 P3 C41 C46 -106.1(5) . . . . ?
C47 P3 C41 C42 68.8(5) . . . . ?
C47 P3 C39 C40 84.9(7) . . . . ?
C47 C52 C51 C50 5.3(16) . . . . ?
C20 C21 C16 P1 175.6(4) . . . . ?
C20 C21 C16 C17 0.7(7) . . . . ?
C6 C7 C3 Fe1 62.2(3) . . . . ?
C6 C7 C3 C4 0.0(6) . . . . ?
C6 C5 C4 Fe1 -59.6(3) . . . . ?
C6 C5 C4 C3 -0.1(5) . . . . ?
C45 C46 C41 P3 175.0(4) . . . . ?
C45 C46 C41 C42 0.0(7) . . . . ?
C56 C55 C54 C53 8.2(13) . . . . ?
C56 C57 C58 C53 0.9(18) . . . . ?
C82 O3 C79 C80 -2.0(9) . . . . ?
C82 O3 C79 C78 176.8(6) . . . . ?
C49 C50 C51 C52 -10.4(19) . . . . ?
C88 O4 C85 C84 176.5(5) . . . . ?
C88 O4 C85 C86 -3.8(8) . . . . ?
C29 C30 C31 C32 -1.3(11) . . . . ?
C29 C28 C33 C32 -0.3(9) . . . . ?
C53 P4 C59 C64 -74.5(6) . . . . ?
C53 P4 C59 C60 93.7(5) . . . . ?
C53 P4 C40 C39 -139.0(8) . . . . ?
C31 C30 C29 C28 1.7(11) . . . . ?
C31 C32 C33 C28 0.7(11) . . . . ?
C52 C47 C48 C49 -0.1(13) . . . . ?
C77 N5 C81 C80 -2.1(8) . . . . ?
C77 C78 C79 O3 -179.9(5) . . . . ?
C77 C78 C79 C80 -1.0(9) . . . . ?
C14 C15 C10 P1 173.9(4) . . . . ?
C14 C15 C10 C11 0.5(8) . . . . ?
C37 C38 C34 Fe2 60.2(4) . . . . ?
C37 C38 C34 C35 -0.1(7) . . . . ?
C37 C36 C35 Fe2 -62.2(4) . . . . ?
C37 C36 C35 C34 -0.2(7) . . . . ?
C70 O1 C67 C68 -178.8(6) . . . . ?
C70 O1 C67 C66 -0.8(9) . . . . ?
C22 P2 C28 C33 115.7(5) . . . . ?
C22 P2 C28 C29 -61.9(5) . . . . ?
C22 P2 C9 C8 -79.3(4) . . . . ?
C22 C27 C26 C25 3.3(12) . . . . ?
C22 C23 C24 C25 1.7(14) . . . . ?
C51 C50 C49 C48 9.2(17) . . . . ?
C39 P3 C41 C46 140.3(5) . . . . ?
C39 P3 C41 C42 -44.8(5) . . . . ?
C39 P3 C47 C52 -21.0(9) . . . . ?
C39 P3 C47 C48 157.8(6) . . . . ?
C26 C27 C22 P2 178.2(5) . . . . ?
C26 C27 C22 C23 -2.9(10) . . . . ?
C26 C25 C24 C23 -1.4(15) . . . . ?
C48 C47 C52 C51 -1.4(15) . . . . ?
C59 P4 C53 C54 -4.7(8) . . . . ?
C59 P4 C53 C58 -174.1(8) . . . . ?
C59 P4 C40 C39 112.7(8) . . . . ?
C59 C64 C63 C62 0.7(10) . . . . ?
C62 C61 C60 C59 0.0(9) . . . . ?
C35 C36 C37 Fe2 60.8(4) . . . . ?
C35 C36 C37 C38 0.1(7) . . . . ?
C12 C11 C10 P1 -173.1(5) . . . . ?
C12 C11 C10 C15 0.2(9) . . . . ?
C15 C14 C13 C12 2.4(10) . . . . ?
C24 C25 C26 C27 -1.1(14) . . . . ?
C24 C23 C22 P2 179.3(7) . . . . ?
C24 C23 C22 C27 0.4(12) . . . . ?
C40 P4 C53 C54 -118.5(8) . . . . ?
C40 P4 C53 C58 72.1(9) . . . . ?
C40 P4 C59 C64 36.1(6) . . . . ?
C40 P4 C59 C60 -155.7(5) . . . . ?
C13 C14 C15 C10 -1.8(9) . . . . ?
C58 C57 C56 C55 -1.9(18) . . . . ?
C10 P1 C8 C9 133.4(4) . . . . ?
C10 P1 C16 C17 72.4(4) . . . . ?
C10 P1 C16 C21 -102.4(4) . . . . ?
C10 C11 C12 C13 0.4(10) . . . . ?
N4 C71 C72 C73 0.0 . . . . ?
C71 N4 C75 C74 0.0 . . . . ?
C71 C72 C73 C74 0.0 . . . . ?
C71 C72 C73 O2 178.4(5) . . . . ?
C72 C73 C74 C75 0.0 . . . . ?
C72 C73 O2 C76 173.2(6) . . . . ?
C73 C74 C75 N4 0.0 . . . . ?
C74 C73 O2 C76 -8.9(10) . . . . ?
C75 N4 C71 C72 0.0 . . . . ?
O2 C73 C74 C75 -177.6(7) . . . . ?

loop_
_platon_squeeze_void_nr
_platon_squeeze_void_average_x
_platon_squeeze_void_average_y
_platon_squeeze_void_average_z
_platon_squeeze_void_volume
_platon_squeeze_void_count_electrons
_platon_squeeze_void_content
1 -0.248 0.145 0.828 229 54 ' '
2 0.248 0.855 0.172 228 54 ' '
3 0.235 0.348 0.812 11 0 ' '
4 0.765 0.652 0.188 11 0 ' '
